data_7130479
loop_
_publ_author_name
'Wolczanski, Peter T.'
'Kayser, Ann K.'
'Lancaster, Kyle'
'Bollmeyer, Melissa M.'
'Cundari, Thomas R.'
'MacMillan, Samantha N.'

_publ_section_title
;
 TEMPO Coordination and Reactivity in Group 6; Pseudo-Pentagonal Planar
 (\h2-TEMPO)2CrX (X = Cl, TEMPO)
;
_journal_name_full 'Chemical Communications'
_journal_paper_doi 10.1039/D2CC03838B
_journal_year 2022
_chemical_formula_moiety 'C27 H54 Cr N3 O3'
_chemical_formula_sum 'C27 H54 Cr N3 O3'
_chemical_formula_weight 520.73
_space_group_crystal_system triclinic
_space_group_IT_number 2
_space_group_name_Hall '-P 1'
_space_group_name_H-M_alt 'P -1'
_atom_sites_solution_hydrogens geom
_atom_sites_solution_primary dual
_audit_creation_date 2021-01-07
_audit_creation_method
;
Olex2 1.3-ac4
(compiled 2020.03.28 svn.rd84adfe8 for Rigaku Oxford Diffraction, GUI svn.r6032)
;
_audit_update_record
;
2022-02-23 deposited with the CCDC.	2022-08-05 downloaded from the CCDC.
;
_cell_angle_alpha 100.0300(10)
_cell_angle_beta 93.7780(10)
_cell_angle_gamma 106.5100(10)
_cell_formula_units_Z 2
_cell_length_a 9.75440(10)
_cell_length_b 10.23250(10)
_cell_length_c 15.2956(2)
_cell_measurement_reflns_used 19302
_cell_measurement_temperature 99.9(3)
_cell_measurement_theta_max 76.9030
_cell_measurement_theta_min 2.9440
_cell_volume 1430.56(3)
_computing_cell_refinement 'CrysAlisPro 1.171.40.81a (Rigaku OD, 2020)'
_computing_data_collection 'CrysAlisPro 1.171.40.81a (Rigaku OD, 2020)'
_computing_data_reduction 'CrysAlisPro 1.171.40.81a (Rigaku OD, 2020)'
_computing_molecular_graphics 'Olex2 1.3-ac4 (Dolomanov et al., 2009)'
_computing_publication_material 'Olex2 1.3-ac4 (Dolomanov et al., 2009)'
_computing_structure_refinement 'SHELXL 2016/6 (Sheldrick, 2015)'
_computing_structure_solution 'SHELXT 2014/5 (Sheldrick, 2014)'
_diffrn_ambient_environment N~2~
_diffrn_ambient_temperature 99.9(3)
_diffrn_detector 'Hybrid Pixel Array Detector'
_diffrn_detector_area_resol_mean 10.0000
_diffrn_detector_type HyPix
_diffrn_measured_fraction_theta_full 0.998
_diffrn_measured_fraction_theta_max 0.998
_diffrn_measurement_details
;
List of Runs (angles in degrees, time in seconds):

  # Type    Start    End  Width  t~exp~   \w     \q     \k     \f   Frames
#--------------------------------------------------------------------------
  1  \w    -18.00  22.00   0.50    0.07    --   50.09 -19.00-120.00   80
  2  \w     32.00  66.00   0.50    0.27    --  104.00 -61.00 -90.00   68
  3  \w     73.00  99.00   0.50    0.27    --  104.00 -77.00-120.00   52
  4  \w     79.00 106.00   0.50    0.27    --  104.00 -79.00-155.55   54
  5  \w     70.00  96.00   0.50    0.27    --  104.00-125.00-150.00   52
  6  \w     61.00  87.00   0.50    0.27    --  104.00-125.00-180.00   52
  7  \w     43.00 106.00   0.50    0.27    --  104.00 -94.00-180.00  126
  8  \w     37.00  72.00   0.50    0.27    --  104.00 -94.00-120.00   70
  9  \w     61.00 105.00   0.50    0.27    --  104.00 -77.00 -60.00   88
 10  \w     79.00 106.00   0.50    0.27    --  104.00 -94.00 -30.00   54
 11  \w     81.00 106.00   0.50    0.27    --  104.00 -77.00   0.00   50
 12  \w     81.00 106.00   0.50    0.27    --  104.00 -94.00   0.00   50
 13  \w     80.00 112.00   0.50    0.27    --  104.00-125.00 -30.00   64
 14  \w     89.00 132.00   0.50    0.27    --  104.00-156.00 -17.00   86
 15  \w     83.00 108.00   0.50    0.27    --  104.00-113.00 -41.93   50
 16  \w     87.00 112.00   0.50    0.27    --  104.00-125.00 -60.00   50
 17  \w     86.00 129.00   0.50    0.27    --  104.00-157.00 -50.88   86
 18  \w     73.00  99.00   0.50    0.07    --   50.09-156.00 -17.00   52
 19  \w     63.00  89.00   0.50    0.27    --  104.00 -76.00 -19.12   52
 20  \w     67.00  93.00   0.50    0.27    --  104.00 -94.00 -60.00   52
 21  \w     50.00  76.00   0.50    0.27    --  104.00-125.00 -30.00   52
 22  \w     54.00  92.00   0.50    0.27    --  104.00-125.00   0.00   76
 23  \w     51.00  79.00   0.50    0.27    --  104.00-157.00 -50.88   56
 24  \w     32.00  64.00   0.50    0.27    --  104.00 -94.00 -30.00   64
 25  \w     33.00  63.00   0.50    0.27    --  104.00 -61.00 -30.00   60
 26  \w     32.00  71.00   0.50    0.27    --  104.00 -61.00  30.00   78
 27  \w     36.00  62.00   0.50    0.27    --  104.00 -77.00   0.00   52
 28  \w     33.00  58.00   0.50    0.27    --  104.00 -94.00  30.00   50
 29  \w     35.00  71.00   0.50    0.27    --  104.00 -61.00  60.00   72
 30  \w     81.00 106.00   0.50    0.27    --  104.00 -99.00 112.45   50
 31  \w     71.00  97.00   0.50    0.27    --  104.00-119.00 138.00   52
 32  \w     71.00 106.00   0.50    0.27    --  104.00 -94.00 120.00   70
 33  \w     51.00 112.00   0.50    0.27    --  104.00-125.00 120.00  122
 34  \w     42.00  91.00   0.50    0.07    --   50.09-119.00 138.00   98
 35  \w     35.00  61.00   0.50    0.27    --  104.00 -99.00 112.45   52
 36  \w     32.00  78.00   0.50    0.27    --  104.00 -77.00 120.00   92
 37  \w     41.00  66.00   0.50    0.27    --  104.00-125.00  60.00   50
 38  \w     34.00  90.00   0.50    0.27    --  104.00-125.00  90.00  112
 39  \w     33.00  71.00   0.50    0.27    --  104.00 -61.00 120.00   76
 40  \w     32.00  64.00   0.50    0.27    --  104.00 -61.00  90.00   64
 41  \w    114.00 157.00   0.50    0.27    --  104.00  15.00 150.00   86
 42  \w    140.00 166.00   0.50    0.27    --  104.00  30.00  60.00   52
 43  \w    148.00 174.00   0.50    0.27    --  104.00  30.00  30.00   52
 44  \w    151.00 176.00   0.50    0.27    --  104.00  61.00   0.00   50
 45  \w    138.00 171.00   0.50    0.27    --  104.00  30.00   0.00   66
 46  \w    139.00 164.00   0.50    0.27    --  104.00  15.00  30.00   50
 47  \w    110.00 136.00   0.50    0.27    --  104.00  30.00  30.00   52
 48  \w     99.00 131.00   0.50    0.27    --  104.00  30.00   0.00   64
 49  \w     92.00 118.00   0.50    0.27    --  104.00  61.00   0.00   52
 50  \w    103.00 149.00   0.50    0.27    --  104.00 112.00  62.96   92
 51  \w    148.00 176.00   0.50    0.27    --  104.00 125.00  60.00   56
 52  \w    131.00 157.00   0.50    0.27    --  104.00 125.00 -30.00   52
 53  \w    139.00 171.00   0.50    0.27    --  104.00 125.00 -90.00   64
 54  \w    147.00 172.00   0.50    0.27    --  104.00 125.00-150.00   50
 55  \w    136.00 161.00   0.50    0.27    --  104.00 119.00-136.00   50
 56  \w    112.00 138.00   0.50    0.27    --  104.00  43.00-128.63   52
 57  \w    118.00 144.00   0.50    0.27    --  104.00  30.00-180.00   52
 58  \w    101.00 134.00   0.50    0.27    --  104.00  15.00-150.00   66
 59  \w     97.00 175.00   0.50    0.27    --  104.00  45.00 -90.00  156
 60  \w    115.00 141.00   0.50    0.27    --  104.00 156.00  19.00   52
 61  \w     97.00 134.00   0.50    0.27    --  104.00 125.00 -90.00   74
 62  \w     96.00 128.00   0.50    0.27    --  104.00 125.00 -30.00   64
 63  \w     74.00  99.00   0.50    0.07    --   50.09 156.00  19.00   50
 64  \w    148.00 175.00   0.50    0.27    --  104.00 125.00 150.00   54
 65  \w     35.00  68.00   0.50    0.27    --  104.00 -61.00-120.00   66
 66  \w     38.00  83.00   0.50    0.27    --  104.00 -94.00-150.00   90
 67  \w     33.00  67.00   0.50    0.27    --  104.00 -61.00-180.00   68
 68  \w     34.00  60.00   0.50    0.27    --  104.00 -77.00-180.00   52
 69  \w     78.00 110.00   0.50    0.27    --  104.00   0.00-120.00   64
 70  \w     96.00 176.00   0.50    0.27    --  104.00  45.00-120.00  160
 71  \w    100.00 155.00   0.50    0.27    --  104.00 125.00-180.00  110
 72  \w     35.00  61.00   0.50    0.27    --  104.00 -61.00   0.00   52
 73  \w     34.00  71.00   0.50    0.27    --  104.00-125.00 -60.00   74
 74  \w    -60.00 -32.00   0.50    0.07    --  -50.09 -77.00-180.00   56
 75  \w   -121.00 -52.00   0.50    0.07    --  -50.09-156.00 -17.00  138
 76  \w    -91.00 -37.00   0.50    0.07    --  -50.09 -77.00  30.00  108
 77  \w   -107.00 -78.00   0.50    0.27    --  -82.50-119.00 138.00   58
 78  \w   -122.00 -97.00   0.50    0.27    --  -82.50-156.00 -17.00   50
 79  \w   -119.00 -63.00   0.50    0.07    --  -50.09 -77.00-180.00  112
 80  \w   -128.00 -82.00   0.50    0.27    --  -82.50 -30.00-180.00   92
 81  \w    -64.00 -11.00   0.50    0.07    --  -50.09 119.00-136.00  106
 82  \w    -92.00 -67.00   0.50    0.07    --  -50.09 156.00  19.00   50
 83  \w    -93.00 -68.00   0.50    0.27    --  -82.50 156.00  19.00   50
 84  \w    -72.00 -47.00   0.50    0.27    --  -82.50 119.00-136.00   50
 85  \w    -23.00  22.00   0.50    0.07    --  -50.09  19.00 150.00   90
;
_diffrn_measurement_device 'four-circle diffractometer'
_diffrn_measurement_device_type 'XtaLAB Synergy, Dualflex, HyPix'
_diffrn_measurement_method '\w scans'
_diffrn_orient_matrix_type 'CrysAlisPro convention (1999,Acta A55,543-557)'
_diffrn_orient_matrix_UB_11 0.0403566000
_diffrn_orient_matrix_UB_12 0.0348468000
_diffrn_orient_matrix_UB_13 0.1022585000
_diffrn_orient_matrix_UB_21 -0.0017426000
_diffrn_orient_matrix_UB_22 0.1505715000
_diffrn_orient_matrix_UB_23 0.0020337000
_diffrn_orient_matrix_UB_31 -0.1609801000
_diffrn_orient_matrix_UB_32 -0.0426302000
_diffrn_orient_matrix_UB_33 0.0126278000
_diffrn_radiation_monochromator mirror
_diffrn_radiation_probe x-ray
_diffrn_radiation_type 'Cu K\a'
_diffrn_radiation_wavelength 1.54184
_diffrn_reflns_av_R_equivalents 0.0667
_diffrn_reflns_av_unetI/netI 0.0517
_diffrn_reflns_Laue_measured_fraction_full 0.998
_diffrn_reflns_Laue_measured_fraction_max 0.998
_diffrn_reflns_limit_h_max 9
_diffrn_reflns_limit_h_min -11
_diffrn_reflns_limit_k_max 12
_diffrn_reflns_limit_k_min -12
_diffrn_reflns_limit_l_max 18
_diffrn_reflns_limit_l_min -18
_diffrn_reflns_number 30784
_diffrn_reflns_point_group_measured_fraction_full 0.998
_diffrn_reflns_point_group_measured_fraction_max 0.998
_diffrn_reflns_theta_full 67.684
_diffrn_reflns_theta_max 67.734
_diffrn_reflns_theta_min 2.956
_diffrn_source 'micro-focus sealed X-ray tube'
_diffrn_source_type 'PhotonJet (Cu) X-ray Source'
_exptl_absorpt_coefficient_mu 3.522
_exptl_absorpt_correction_T_max 1.000
_exptl_absorpt_correction_T_min 0.400
_exptl_absorpt_correction_type gaussian
_exptl_absorpt_process_details
;
CrysAlisPro 1.171.40.81a (Rigaku Oxford Diffraction, 2020)
Numerical absorption correction based on gaussian integration over
a multifaceted crystal model
Empirical absorption correction using spherical harmonics,
implemented in SCALE3 ABSPACK scaling algorithm.
;
_exptl_crystal_colour 'clear purple'
_exptl_crystal_density_diffrn 1.209
_exptl_crystal_description block
_exptl_crystal_F_000 570
_exptl_crystal_size_max 0.253
_exptl_crystal_size_mid 0.165
_exptl_crystal_size_min 0.147
_refine_diff_density_max 0.819
_refine_diff_density_min -0.674
_refine_diff_density_rms 0.085
_refine_ls_extinction_method none
_refine_ls_goodness_of_fit_ref 1.061
_refine_ls_hydrogen_treatment constr
_refine_ls_matrix_type full
_refine_ls_number_parameters 319
_refine_ls_number_reflns 5171
_refine_ls_number_restraints 0
_refine_ls_restrained_S_all 1.061
_refine_ls_R_factor_all 0.0505
_refine_ls_R_factor_gt 0.0487
_refine_ls_shift/su_max 0.001
_refine_ls_shift/su_mean 0.000
_refine_ls_structure_factor_coef Fsqd
_refine_ls_weighting_details 'w=1/[\s^2^(Fo^2^)+(0.0843P)^2^+0.4567P] where P=(Fo^2^+2Fc^2^)/3'
_refine_ls_weighting_scheme calc
_refine_ls_wR_factor_gt 0.1265
_refine_ls_wR_factor_ref 0.1285
_reflns_Friedel_coverage 0.000
_reflns_number_gt 4913
_reflns_number_total 5171
_reflns_threshold_expression 'I > 2\s(I)'
_cod_data_source_file d2cc03838b2.cif
_cod_data_source_block rakk16_abs
_cod_database_code 7130479
_shelx_shelxl_version_number 2016/6
_chemical_oxdiff_formula C27H54CrN3O3
_chemical_oxdiff_usercomment 'Crystallized from ether.'
_shelx_space_group_comment
;
The symmetry employed for this shelxl refinement is uniquely defined
by the following loop, which should always be used as a source of
symmetry information in preference to the above space-group names.
They are only intended as comments.
;
_reflns_odcompleteness_completeness 99.81
_reflns_odcompleteness_iscentric 1
_reflns_odcompleteness_theta 67.62
_olex2_refinement_description
;
1. Fixed Uiso
 At 1.2 times of:
  All C(H,H) groups
 At 1.5 times of:
  All C(H,H,H) groups
2.a Secondary CH2 refined with riding coordinates:
 C2(H2A,H2B), C3(H3A,H3B), C4(H4A,H4B), C11(H11A,H11B), C12(H12A,H12B),
 C13(H13A,H13B), C20(H20A,H20B), C21(H21A,H21B), C22(H22A,H22B)
2.b Idealised Me refined as rotating group:
 C6(H6A,H6B,H6C), C7(H7A,H7B,H7C), C8(H8A,H8B,H8C), C9(H9A,H9B,H9C), C15(H15A,
 H15B,H15C), C16(H16A,H16B,H16C), C17(H17A,H17B,H17C), C18(H18A,H18B,H18C),
 C24(H24A,H24B,H24C), C25(H25A,H25B,H25C), C26(H26A,H26B,H26C), C27(H27A,H27B,
 H27C)
;
_olex2_submission_special_instructions 'No special instructions were received'
_oxdiff_exptl_absorpt_empirical_details
;
Empirical correction (ABSPACK) includes:
- Absorption correction using spherical harmonics
- Frame scaling
;
_oxdiff_exptl_absorpt_empirical_full_max 1.676
_oxdiff_exptl_absorpt_empirical_full_min 0.663

loop_
_space_group_symop_operation_xyz
'x, y, z'
'-x, -y, -z'

loop_
_atom_site_label
_atom_site_type_symbol
_atom_site_fract_x
_atom_site_fract_y
_atom_site_fract_z
_atom_site_U_iso_or_equiv
_atom_site_adp_type
_atom_site_occupancy
_atom_site_site_symmetry_order
_atom_site_calc_flag
_atom_site_refinement_flags_posn
_atom_site_refinement_flags_adp
_atom_site_refinement_flags_occupancy
_atom_site_disorder_assembly
_atom_site_disorder_group
Cr Cr 0.26591(3) 0.63426(3) 0.30595(2) 0.01621(13) Uani 1 1 d . . . . .
O1 O 0.37195(13) 0.65871(14) 0.20681(9) 0.0194(3) Uani 1 1 d . . . . .
O2 O 0.10864(14) 0.48365(14) 0.32282(9) 0.0222(3) Uani 1 1 d . . . . .
O3 O 0.37502(14) 0.81257(14) 0.37698(9) 0.0202(3) Uani 1 1 d . . . . .
N1 N 0.49264(16) 0.77697(16) 0.20328(11) 0.0185(3) Uani 1 1 d . . . . .
N2 N 0.13223(16) 0.43734(17) 0.23405(11) 0.0178(3) Uani 1 1 d . . . . .
N3 N 0.27642(16) 0.74778(17) 0.43101(11) 0.0190(3) Uani 1 1 d . . . . .
C1 C 0.4457(2) 0.8507(2) 0.13687(14) 0.0219(4) Uani 1 1 d . . . . .
C2 C 0.5781(2) 0.9680(2) 0.12414(15) 0.0259(4) Uani 1 1 d . . . . .
H2A H 0.550897 1.012974 0.077885 0.031 Uiso 1 1 calc R U . . .
H2B H 0.608795 1.037158 0.179313 0.031 Uiso 1 1 calc R U . . .
C3 C 0.7030(2) 0.9149(2) 0.09848(15) 0.0284(5) Uani 1 1 d . . . . .
H3A H 0.675321 0.849410 0.041649 0.034 Uiso 1 1 calc R U . . .
H3B H 0.784495 0.991826 0.092273 0.034 Uiso 1 1 calc R U . . .
C4 C 0.7441(2) 0.8442(2) 0.17063(15) 0.0252(4) Uani 1 1 d . . . . .
H4A H 0.778710 0.912664 0.225897 0.030 Uiso 1 1 calc R U . . .
H4B H 0.822592 0.808257 0.153699 0.030 Uiso 1 1 calc R U . . .
C5 C 0.61843(19) 0.7239(2) 0.18734(13) 0.0214(4) Uani 1 1 d . . . . .
C6 C 0.6630(2) 0.6845(2) 0.27405(15) 0.0273(5) Uani 1 1 d . . . . .
H6A H 0.675782 0.761285 0.323058 0.041 Uiso 1 1 calc R U . . .
H6B H 0.751936 0.662305 0.269970 0.041 Uiso 1 1 calc R U . . .
H6C H 0.589507 0.605107 0.283780 0.041 Uiso 1 1 calc R U . . .
C7 C 0.5885(2) 0.5971(2) 0.11010(15) 0.0264(4) Uani 1 1 d . . . . .
H7A H 0.496748 0.532092 0.112878 0.040 Uiso 1 1 calc R U . . .
H7B H 0.662623 0.553057 0.115247 0.040 Uiso 1 1 calc R U . . .
H7C H 0.587490 0.626980 0.054023 0.040 Uiso 1 1 calc R U . . .
C8 C 0.3719(2) 0.7587(2) 0.04573(14) 0.0266(4) Uani 1 1 d . . . . .
H8A H 0.443563 0.737918 0.010319 0.040 Uiso 1 1 calc R U . . .
H8B H 0.319305 0.807132 0.015148 0.040 Uiso 1 1 calc R U . . .
H8C H 0.306749 0.673579 0.054947 0.040 Uiso 1 1 calc R U . . .
C9 C 0.3400(2) 0.9206(2) 0.17941(16) 0.0272(4) Uani 1 1 d . . . . .
H9A H 0.251633 0.850866 0.182456 0.041 Uiso 1 1 calc R U . . .
H9B H 0.320876 0.983445 0.143794 0.041 Uiso 1 1 calc R U . . .
H9C H 0.381154 0.971360 0.238654 0.041 Uiso 1 1 calc R U . . .
C10 C 0.00626(19) 0.4311(2) 0.16840(13) 0.0195(4) Uani 1 1 d . . . . .
C11 C 0.0382(2) 0.3807(2) 0.07374(13) 0.0221(4) Uani 1 1 d . . . . .
H11A H -0.045784 0.367881 0.031750 0.026 Uiso 1 1 calc R U . . .
H11B H 0.117121 0.452346 0.059022 0.026 Uiso 1 1 calc R U . . .
C12 C 0.0770(2) 0.2460(2) 0.06198(14) 0.0246(4) Uani 1 1 d . . . . .
H12A H 0.100036 0.221971 0.001710 0.029 Uiso 1 1 calc R U . . .
H12B H -0.004012 0.171177 0.071442 0.029 Uiso 1 1 calc R U . . .
C13 C 0.2060(2) 0.2650(2) 0.12934(15) 0.0252(4) Uani 1 1 d . . . . .
H13A H 0.287819 0.335349 0.116172 0.030 Uiso 1 1 calc R U . . .
H13B H 0.230043 0.178404 0.122601 0.030 Uiso 1 1 calc R U . . .
C14 C 0.1808(2) 0.3081(2) 0.22658(14) 0.0221(4) Uani 1 1 d . . . . .
C15 C 0.3237(2) 0.3471(2) 0.28635(17) 0.0321(5) Uani 1 1 d . . . . .
H15A H 0.389802 0.427074 0.271529 0.048 Uiso 1 1 calc R U . . .
H15B H 0.363098 0.270494 0.277284 0.048 Uiso 1 1 calc R U . . .
H15C H 0.308012 0.368123 0.347849 0.048 Uiso 1 1 calc R U . . .
C16 C 0.0742(2) 0.1884(2) 0.25872(16) 0.0296(5) Uani 1 1 d . . . . .
H16A H 0.042517 0.224648 0.313317 0.044 Uiso 1 1 calc R U . . .
H16B H 0.121101 0.120772 0.268991 0.044 Uiso 1 1 calc R U . . .
H16C H -0.007373 0.145300 0.213867 0.044 Uiso 1 1 calc R U . . .
C17 C -0.0020(2) 0.5788(2) 0.17541(15) 0.0252(4) Uani 1 1 d . . . . .
H17A H -0.027029 0.610675 0.233235 0.038 Uiso 1 1 calc R U . . .
H17B H -0.073932 0.580055 0.129874 0.038 Uiso 1 1 calc R U . . .
H17C H 0.089839 0.638899 0.167539 0.038 Uiso 1 1 calc R U . . .
C18 C -0.1388(2) 0.3404(2) 0.18874(15) 0.0256(4) Uani 1 1 d . . . . .
H18A H -0.145650 0.243904 0.170586 0.038 Uiso 1 1 calc R U . . .
H18B H -0.216309 0.359674 0.156552 0.038 Uiso 1 1 calc R U . . .
H18C H -0.145010 0.361177 0.251767 0.038 Uiso 1 1 calc R U . . .
C19 C 0.3540(2) 0.7117(2) 0.50876(13) 0.0206(4) Uani 1 1 d . . . . .
C20 C 0.4105(2) 0.8379(2) 0.58586(14) 0.0240(4) Uani 1 1 d . . . . .
H20A H 0.448864 0.808744 0.636762 0.029 Uiso 1 1 calc R U . . .
H20B H 0.489131 0.906078 0.567909 0.029 Uiso 1 1 calc R U . . .
C21 C 0.2974(2) 0.9065(2) 0.61467(15) 0.0275(5) Uani 1 1 d . . . . .
H21A H 0.340887 0.988445 0.661252 0.033 Uiso 1 1 calc R U . . .
H21B H 0.222431 0.842457 0.638401 0.033 Uiso 1 1 calc R U . . .
C22 C 0.2328(2) 0.9474(2) 0.53419(15) 0.0271(5) Uani 1 1 d . . . . .
H22A H 0.307260 1.018589 0.515405 0.033 Uiso 1 1 calc R U . . .
H22B H 0.158196 0.988152 0.552611 0.033 Uiso 1 1 calc R U . . .
C23 C 0.1676(2) 0.8273(2) 0.45337(14) 0.0234(4) Uani 1 1 d . . . . .
C24 C 0.1351(2) 0.8885(2) 0.37357(16) 0.0291(5) Uani 1 1 d . . . . .
H24A H 0.222012 0.952462 0.362099 0.044 Uiso 1 1 calc R U . . .
H24B H 0.065187 0.936708 0.386250 0.044 Uiso 1 1 calc R U . . .
H24C H 0.097688 0.815011 0.321939 0.044 Uiso 1 1 calc R U . . .
C25 C 0.0272(2) 0.7268(2) 0.47072(16) 0.0289(5) Uani 1 1 d . . . . .
H25A H 0.000463 0.644087 0.424769 0.043 Uiso 1 1 calc R U . . .
H25B H -0.047750 0.770578 0.470367 0.043 Uiso 1 1 calc R U . . .
H25C H 0.040916 0.702748 0.527893 0.043 Uiso 1 1 calc R U . . .
C26 C 0.4825(2) 0.6686(2) 0.47597(14) 0.0255(4) Uani 1 1 d . . . . .
H26A H 0.448852 0.588549 0.428085 0.038 Uiso 1 1 calc R U . . .
H26B H 0.533506 0.646245 0.524331 0.038 Uiso 1 1 calc R U . . .
H26C H 0.545933 0.743882 0.454919 0.038 Uiso 1 1 calc R U . . .
C27 C 0.2527(2) 0.5867(2) 0.53838(15) 0.0273(5) Uani 1 1 d . . . . .
H27A H 0.183721 0.616704 0.572170 0.041 Uiso 1 1 calc R U . . .
H27B H 0.307848 0.547616 0.574889 0.041 Uiso 1 1 calc R U . . .
H27C H 0.203081 0.517532 0.486593 0.041 Uiso 1 1 calc R U . . .

loop_
_atom_site_aniso_label
_atom_site_aniso_U_11
_atom_site_aniso_U_22
_atom_site_aniso_U_33
_atom_site_aniso_U_23
_atom_site_aniso_U_13
_atom_site_aniso_U_12
Cr 0.01602(19) 0.01459(19) 0.0189(2) 0.00583(13) 0.00418(12) 0.00404(12)
O1 0.0173(6) 0.0165(6) 0.0227(7) 0.0055(5) 0.0053(5) 0.0008(5)
O2 0.0260(7) 0.0208(7) 0.0157(7) 0.0028(5) 0.0057(5) 0.0005(5)
O3 0.0227(6) 0.0164(7) 0.0208(7) 0.0046(5) 0.0082(5) 0.0029(5)
N1 0.0156(7) 0.0164(8) 0.0215(8) 0.0045(6) 0.0049(6) 0.0005(6)
N2 0.0203(7) 0.0173(8) 0.0177(8) 0.0050(6) 0.0045(6) 0.0071(6)
N3 0.0205(8) 0.0185(8) 0.0185(8) 0.0052(6) 0.0062(6) 0.0047(6)
C1 0.0222(9) 0.0186(9) 0.0226(10) 0.0070(8) 0.0035(7) 0.0008(7)
C2 0.0288(10) 0.0206(10) 0.0238(10) 0.0060(8) 0.0050(8) -0.0010(8)
C3 0.0266(10) 0.0249(11) 0.0251(11) 0.0012(8) 0.0099(8) -0.0053(8)
C4 0.0191(9) 0.0253(10) 0.0254(10) -0.0019(8) 0.0074(7) 0.0006(8)
C5 0.0180(9) 0.0196(9) 0.0234(10) -0.0007(8) 0.0056(7) 0.0030(7)
C6 0.0194(9) 0.0316(11) 0.0323(12) 0.0072(9) 0.0038(8) 0.0095(8)
C7 0.0233(9) 0.0231(10) 0.0294(11) -0.0024(9) 0.0068(8) 0.0055(8)
C8 0.0272(10) 0.0249(10) 0.0231(11) 0.0082(8) -0.0016(8) -0.0004(8)
C9 0.0267(10) 0.0218(10) 0.0351(12) 0.0098(9) 0.0048(8) 0.0078(8)
C10 0.0170(8) 0.0192(9) 0.0223(10) 0.0047(7) 0.0023(7) 0.0049(7)
C11 0.0225(9) 0.0239(10) 0.0193(10) 0.0069(8) 0.0012(7) 0.0051(8)
C12 0.0279(10) 0.0227(10) 0.0222(10) 0.0026(8) 0.0063(8) 0.0067(8)
C13 0.0260(10) 0.0193(10) 0.0325(12) 0.0049(8) 0.0061(8) 0.0099(8)
C14 0.0250(9) 0.0159(9) 0.0262(10) 0.0070(8) -0.0003(8) 0.0064(7)
C15 0.0314(11) 0.0221(11) 0.0421(13) 0.0062(9) -0.0089(9) 0.0100(8)
C16 0.0380(11) 0.0195(10) 0.0287(11) 0.0105(9) -0.0002(9) 0.0022(8)
C17 0.0194(9) 0.0226(10) 0.0336(11) 0.0043(9) -0.0011(8) 0.0079(7)
C18 0.0180(9) 0.0278(11) 0.0285(11) 0.0048(9) 0.0040(8) 0.0031(8)
C19 0.0259(9) 0.0173(9) 0.0164(9) 0.0023(7) 0.0014(7) 0.0039(7)
C20 0.0275(10) 0.0192(10) 0.0205(10) -0.0006(8) 0.0002(8) 0.0032(8)
C21 0.0297(10) 0.0213(10) 0.0260(11) -0.0024(8) 0.0073(8) 0.0025(8)
C22 0.0261(10) 0.0194(10) 0.0347(12) 0.0021(9) 0.0099(8) 0.0056(8)
C23 0.0216(9) 0.0224(10) 0.0267(11) 0.0038(8) 0.0075(8) 0.0071(8)
C24 0.0313(11) 0.0262(11) 0.0342(12) 0.0059(9) 0.0062(9) 0.0150(9)
C25 0.0216(10) 0.0294(11) 0.0321(12) 0.0010(9) 0.0092(8) 0.0040(8)
C26 0.0279(10) 0.0234(10) 0.0234(10) 0.0001(8) -0.0019(8) 0.0090(8)
C27 0.0376(11) 0.0180(10) 0.0234(10) 0.0062(8) 0.0040(8) 0.0026(8)

loop_
_atom_type_symbol
_atom_type_description
_atom_type_scat_dispersion_real
_atom_type_scat_dispersion_imag
_atom_type_scat_source
C C 0.0181 0.0091 'International Tables Vol C Tables 4.2.6.8 and 6.1.1.4'
H H 0.0000 0.0000 'International Tables Vol C Tables 4.2.6.8 and 6.1.1.4'
Cr Cr -0.1635 2.4439 'International Tables Vol C Tables 4.2.6.8 and 6.1.1.4'
N N 0.0311 0.0180 'International Tables Vol C Tables 4.2.6.8 and 6.1.1.4'
O O 0.0492 0.0322 'International Tables Vol C Tables 4.2.6.8 and 6.1.1.4'

loop_
_exptl_crystal_face_index_h
_exptl_crystal_face_index_k
_exptl_crystal_face_index_l
_exptl_crystal_face_perp_dist
-5 5 2 0.0835
-5 -1 5 0.0966
1 -2 10 0.0741
6 -1 1 0.1345
-3 -5 1 0.0820
4 -6 -2 0.0796
-1 -6 5 0.0849
4 -6 3 0.0832
-5 5 -2 0.1018
-4 -3 4 0.0919
-3 -4 -4 0.0935
3 -4 -7 0.0816
0 4 6 0.0938
-3 4 7 0.0957
-1 7 -1 0.0813
-1 6 -5 0.0710
-3 6 -4 0.0774
0 4 -9 0.0607
-4 4 -7 0.0898
1 4 -9 0.0721
-1 0 -9 0.0720
1 0 -10 0.0659
5 0 -5 0.1180
-1 -4 -4 0.0856
4 -4 -6 0.0778

loop_
_geom_angle_atom_site_label_1
_geom_angle_atom_site_label_2
_geom_angle_atom_site_label_3
_geom_angle
_geom_angle_site_symmetry_1
_geom_angle_site_symmetry_3
_geom_angle_publ_flag
O1 Cr O2 131.15(6) . . ?
O1 Cr O3 93.69(6) . . ?
O1 Cr N2 90.56(6) . . ?
O1 Cr N3 135.15(6) . . ?
O2 Cr O3 135.16(6) . . ?
O2 Cr N2 40.61(6) . . ?
O2 Cr N3 93.68(6) . . ?
O3 Cr N2 175.46(5) . . ?
O3 Cr N3 41.51(6) . . ?
N3 Cr N2 134.29(6) . . ?
N1 O1 Cr 125.86(11) . . ?
N2 O2 Cr 77.96(9) . . ?
N3 O3 Cr 73.63(9) . . ?
O1 N1 C1 107.18(13) . . ?
O1 N1 C5 107.02(14) . . ?
C1 N1 C5 118.09(15) . . ?
O2 N2 Cr 61.43(8) . . ?
O2 N2 C10 110.70(13) . . ?
O2 N2 C14 110.86(15) . . ?
C10 N2 Cr 119.17(12) . . ?
C10 N2 C14 117.12(15) . . ?
C14 N2 Cr 121.55(12) . . ?
O3 N3 Cr 64.86(8) . . ?
O3 N3 C19 110.95(14) . . ?
O3 N3 C23 111.44(14) . . ?
C19 N3 Cr 118.17(12) . . ?
C19 N3 C23 117.14(15) . . ?
C23 N3 Cr 121.01(12) . . ?
N1 C1 C2 108.04(16) . . ?
N1 C1 C8 115.68(16) . . ?
N1 C1 C9 106.75(16) . . ?
C8 C1 C2 110.42(16) . . ?
C9 C1 C2 107.01(16) . . ?
C9 C1 C8 108.55(17) . . ?
C1 C2 H2A 109.1 . . ?
C1 C2 H2B 109.1 . . ?
H2A C2 H2B 107.8 . . ?
C3 C2 C1 112.47(17) . . ?
C3 C2 H2A 109.1 . . ?
C3 C2 H2B 109.1 . . ?
C2 C3 H3A 109.9 . . ?
C2 C3 H3B 109.9 . . ?
H3A C3 H3B 108.3 . . ?
C4 C3 C2 108.77(17) . . ?
C4 C3 H3A 109.9 . . ?
C4 C3 H3B 109.9 . . ?
C3 C4 H4A 108.9 . . ?
C3 C4 H4B 108.9 . . ?
C3 C4 C5 113.24(17) . . ?
H4A C4 H4B 107.7 . . ?
C5 C4 H4A 108.9 . . ?
C5 C4 H4B 108.9 . . ?
N1 C5 C4 108.39(16) . . ?
N1 C5 C6 106.47(15) . . ?
N1 C5 C7 114.84(16) . . ?
C6 C5 C4 107.73(16) . . ?
C6 C5 C7 109.11(18) . . ?
C7 C5 C4 110.04(16) . . ?
C5 C6 H6A 109.5 . . ?
C5 C6 H6B 109.5 . . ?
C5 C6 H6C 109.5 . . ?
H6A C6 H6B 109.5 . . ?
H6A C6 H6C 109.5 . . ?
H6B C6 H6C 109.5 . . ?
C5 C7 H7A 109.5 . . ?
C5 C7 H7B 109.5 . . ?
C5 C7 H7C 109.5 . . ?
H7A C7 H7B 109.5 . . ?
H7A C7 H7C 109.5 . . ?
H7B C7 H7C 109.5 . . ?
C1 C8 H8A 109.5 . . ?
C1 C8 H8B 109.5 . . ?
C1 C8 H8C 109.5 . . ?
H8A C8 H8B 109.5 . . ?
H8A C8 H8C 109.5 . . ?
H8B C8 H8C 109.5 . . ?
C1 C9 H9A 109.5 . . ?
C1 C9 H9B 109.5 . . ?
C1 C9 H9C 109.5 . . ?
H9A C9 H9B 109.5 . . ?
H9A C9 H9C 109.5 . . ?
H9B C9 H9C 109.5 . . ?
N2 C10 C11 108.25(14) . . ?
N2 C10 C17 107.41(15) . . ?
N2 C10 C18 112.95(16) . . ?
C11 C10 C18 112.03(16) . . ?
C17 C10 C11 108.08(17) . . ?
C17 C10 C18 107.92(16) . . ?
C10 C11 H11A 108.8 . . ?
C10 C11 H11B 108.8 . . ?
H11A C11 H11B 107.7 . . ?
C12 C11 C10 113.95(17) . . ?
C12 C11 H11A 108.8 . . ?
C12 C11 H11B 108.8 . . ?
C11 C12 H12A 109.9 . . ?
C11 C12 H12B 109.9 . . ?
C11 C12 C13 108.71(17) . . ?
H12A C12 H12B 108.3 . . ?
C13 C12 H12A 109.9 . . ?
C13 C12 H12B 109.9 . . ?
C12 C13 H13A 108.9 . . ?
C12 C13 H13B 108.9 . . ?
C12 C13 C14 113.52(16) . . ?
H13A C13 H13B 107.7 . . ?
C14 C13 H13A 108.9 . . ?
C14 C13 H13B 108.9 . . ?
N2 C14 C13 108.03(16) . . ?
N2 C14 C15 107.61(16) . . ?
N2 C14 C16 112.97(16) . . ?
C13 C14 C16 111.88(17) . . ?
C15 C14 C13 108.72(18) . . ?
C15 C14 C16 107.47(18) . . ?
C14 C15 H15A 109.5 . . ?
C14 C15 H15B 109.5 . . ?
C14 C15 H15C 109.5 . . ?
H15A C15 H15B 109.5 . . ?
H15A C15 H15C 109.5 . . ?
H15B C15 H15C 109.5 . . ?
C14 C16 H16A 109.5 . . ?
C14 C16 H16B 109.5 . . ?
C14 C16 H16C 109.5 . . ?
H16A C16 H16B 109.5 . . ?
H16A C16 H16C 109.5 . . ?
H16B C16 H16C 109.5 . . ?
C10 C17 H17A 109.5 . . ?
C10 C17 H17B 109.5 . . ?
C10 C17 H17C 109.5 . . ?
H17A C17 H17B 109.5 . . ?
H17A C17 H17C 109.5 . . ?
H17B C17 H17C 109.5 . . ?
C10 C18 H18A 109.5 . . ?
C10 C18 H18B 109.5 . . ?
C10 C18 H18C 109.5 . . ?
H18A C18 H18B 109.5 . . ?
H18A C18 H18C 109.5 . . ?
H18B C18 H18C 109.5 . . ?
N3 C19 C20 110.89(16) . . ?
N3 C19 C26 108.22(15) . . ?
N3 C19 C27 109.57(16) . . ?
C20 C19 C27 111.93(17) . . ?
C26 C19 C20 108.36(16) . . ?
C26 C19 C27 107.75(17) . . ?
C19 C20 H20A 108.8 . . ?
C19 C20 H20B 108.8 . . ?
H20A C20 H20B 107.7 . . ?
C21 C20 C19 113.86(17) . . ?
C21 C20 H20A 108.8 . . ?
C21 C20 H20B 108.8 . . ?
C20 C21 H21A 109.9 . . ?
C20 C21 H21B 109.9 . . ?
C20 C21 C22 108.99(17) . . ?
H21A C21 H21B 108.3 . . ?
C22 C21 H21A 109.9 . . ?
C22 C21 H21B 109.9 . . ?
C21 C22 H22A 108.5 . . ?
C21 C22 H22B 108.5 . . ?
C21 C22 C23 114.97(18) . . ?
H22A C22 H22B 107.5 . . ?
C23 C22 H22A 108.5 . . ?
C23 C22 H22B 108.5 . . ?
N3 C23 C22 109.71(16) . . ?
C24 C23 N3 108.73(16) . . ?
C24 C23 C22 108.47(18) . . ?
C24 C23 C25 108.43(18) . . ?
C25 C23 N3 109.58(16) . . ?
C25 C23 C22 111.87(17) . . ?
C23 C24 H24A 109.5 . . ?
C23 C24 H24B 109.5 . . ?
C23 C24 H24C 109.5 . . ?
H24A C24 H24B 109.5 . . ?
H24A C24 H24C 109.5 . . ?
H24B C24 H24C 109.5 . . ?
C23 C25 H25A 109.5 . . ?
C23 C25 H25B 109.5 . . ?
C23 C25 H25C 109.5 . . ?
H25A C25 H25B 109.5 . . ?
H25A C25 H25C 109.5 . . ?
H25B C25 H25C 109.5 . . ?
C19 C26 H26A 109.5 . . ?
C19 C26 H26B 109.5 . . ?
C19 C26 H26C 109.5 . . ?
H26A C26 H26B 109.5 . . ?
H26A C26 H26C 109.5 . . ?
H26B C26 H26C 109.5 . . ?
C19 C27 H27A 109.5 . . ?
C19 C27 H27B 109.5 . . ?
C19 C27 H27C 109.5 . . ?
H27A C27 H27B 109.5 . . ?
H27A C27 H27C 109.5 . . ?
H27B C27 H27C 109.5 . . ?

loop_
_geom_bond_atom_site_label_1
_geom_bond_atom_site_label_2
_geom_bond_distance
_geom_bond_site_symmetry_2
_geom_bond_publ_flag
Cr O1 1.9037(13) . ?
Cr O2 1.9083(13) . ?
Cr O3 1.9223(14) . ?
Cr N2 2.1250(16) . ?
Cr N3 2.0375(16) . ?
O1 N1 1.4403(19) . ?
O2 N2 1.414(2) . ?
O3 N3 1.407(2) . ?
N1 C1 1.487(3) . ?
N1 C5 1.494(2) . ?
N2 C10 1.514(2) . ?
N2 C14 1.515(2) . ?
N3 C19 1.522(3) . ?
N3 C23 1.533(2) . ?
C1 C2 1.542(3) . ?
C1 C8 1.541(3) . ?
C1 C9 1.531(3) . ?
C2 H2A 0.9700 . ?
C2 H2B 0.9700 . ?
C2 C3 1.516(3) . ?
C3 H3A 0.9700 . ?
C3 H3B 0.9700 . ?
C3 C4 1.512(3) . ?
C4 H4A 0.9700 . ?
C4 H4B 0.9700 . ?
C4 C5 1.542(3) . ?
C5 C6 1.523(3) . ?
C5 C7 1.539(3) . ?
C6 H6A 0.9600 . ?
C6 H6B 0.9600 . ?
C6 H6C 0.9600 . ?
C7 H7A 0.9600 . ?
C7 H7B 0.9600 . ?
C7 H7C 0.9600 . ?
C8 H8A 0.9600 . ?
C8 H8B 0.9600 . ?
C8 H8C 0.9600 . ?
C9 H9A 0.9600 . ?
C9 H9B 0.9600 . ?
C9 H9C 0.9600 . ?
C10 C11 1.533(3) . ?
C10 C17 1.522(3) . ?
C10 C18 1.540(3) . ?
C11 H11A 0.9700 . ?
C11 H11B 0.9700 . ?
C11 C12 1.514(3) . ?
C12 H12A 0.9700 . ?
C12 H12B 0.9700 . ?
C12 C13 1.518(3) . ?
C13 H13A 0.9700 . ?
C13 H13B 0.9700 . ?
C13 C14 1.533(3) . ?
C14 C15 1.525(3) . ?
C14 C16 1.541(3) . ?
C15 H15A 0.9600 . ?
C15 H15B 0.9600 . ?
C15 H15C 0.9600 . ?
C16 H16A 0.9600 . ?
C16 H16B 0.9600 . ?
C16 H16C 0.9600 . ?
C17 H17A 0.9600 . ?
C17 H17B 0.9600 . ?
C17 H17C 0.9600 . ?
C18 H18A 0.9600 . ?
C18 H18B 0.9600 . ?
C18 H18C 0.9600 . ?
C19 C20 1.530(3) . ?
C19 C26 1.529(3) . ?
C19 C27 1.537(3) . ?
C20 H20A 0.9700 . ?
C20 H20B 0.9700 . ?
C20 C21 1.517(3) . ?
C21 H21A 0.9700 . ?
C21 H21B 0.9700 . ?
C21 C22 1.521(3) . ?
C22 H22A 0.9700 . ?
C22 H22B 0.9700 . ?
C22 C23 1.538(3) . ?
C23 C24 1.520(3) . ?
C23 C25 1.532(3) . ?
C24 H24A 0.9600 . ?
C24 H24B 0.9600 . ?
C24 H24C 0.9600 . ?
C25 H25A 0.9600 . ?
C25 H25B 0.9600 . ?
C25 H25C 0.9600 . ?
C26 H26A 0.9600 . ?
C26 H26B 0.9600 . ?
C26 H26C 0.9600 . ?
C27 H27A 0.9600 . ?
C27 H27B 0.9600 . ?
C27 H27C 0.9600 . ?

loop_
_geom_torsion_atom_site_label_1
_geom_torsion_atom_site_label_2
_geom_torsion_atom_site_label_3
_geom_torsion_atom_site_label_4
_geom_torsion
_geom_torsion_site_symmetry_1
_geom_torsion_site_symmetry_2
_geom_torsion_site_symmetry_3
_geom_torsion_site_symmetry_4
_geom_torsion_publ_flag
Cr O1 N1 C1 -112.64(14) . . . . ?
Cr O1 N1 C5 119.77(14) . . . . ?
Cr O2 N2 C10 -112.80(13) . . . . ?
Cr O2 N2 C14 115.48(13) . . . . ?
Cr O3 N3 C19 112.26(13) . . . . ?
Cr O3 N3 C23 -115.28(13) . . . . ?
Cr N2 C10 C11 111.88(14) . . . . ?
Cr N2 C10 C17 -4.61(19) . . . . ?
Cr N2 C10 C18 -123.48(15) . . . . ?
Cr N2 C14 C13 -110.81(15) . . . . ?
Cr N2 C14 C15 6.4(2) . . . . ?
Cr N2 C14 C16 124.89(15) . . . . ?
Cr N3 C19 C20 154.72(13) . . . . ?
Cr N3 C19 C26 36.01(18) . . . . ?
Cr N3 C19 C27 -81.23(17) . . . . ?
Cr N3 C23 C22 -156.52(13) . . . . ?
Cr N3 C23 C24 -38.0(2) . . . . ?
Cr N3 C23 C25 80.30(19) . . . . ?
O1 N1 C1 C2 -173.72(14) . . . . ?
O1 N1 C1 C8 -49.41(19) . . . . ?
O1 N1 C1 C9 71.48(17) . . . . ?
O1 N1 C5 C4 172.54(14) . . . . ?
O1 N1 C5 C6 -71.80(18) . . . . ?
O1 N1 C5 C7 49.1(2) . . . . ?
O2 N2 C10 C11 179.88(14) . . . . ?
O2 N2 C10 C17 63.40(18) . . . . ?
O2 N2 C10 C18 -55.5(2) . . . . ?
O2 N2 C14 C13 -179.31(14) . . . . ?
O2 N2 C14 C15 -62.1(2) . . . . ?
O2 N2 C14 C16 56.4(2) . . . . ?
O3 N3 C19 C20 82.84(18) . . . . ?
O3 N3 C19 C26 -35.9(2) . . . . ?
O3 N3 C19 C27 -153.11(15) . . . . ?
O3 N3 C23 C22 -83.77(19) . . . . ?
O3 N3 C23 C24 34.7(2) . . . . ?
O3 N3 C23 C25 153.05(16) . . . . ?
N1 C1 C2 C3 54.8(2) . . . . ?
N2 C10 C11 C12 53.1(2) . . . . ?
N3 C19 C20 C21 51.7(2) . . . . ?
C1 N1 C5 C4 51.7(2) . . . . ?
C1 N1 C5 C6 167.31(16) . . . . ?
C1 N1 C5 C7 -71.8(2) . . . . ?
C1 C2 C3 C4 -58.5(2) . . . . ?
C2 C3 C4 C5 57.3(2) . . . . ?
C3 C4 C5 N1 -52.4(2) . . . . ?
C3 C4 C5 C6 -167.21(17) . . . . ?
C3 C4 C5 C7 73.9(2) . . . . ?
C5 N1 C1 C2 -52.9(2) . . . . ?
C5 N1 C1 C8 71.4(2) . . . . ?
C5 N1 C1 C9 -167.71(15) . . . . ?
C8 C1 C2 C3 -72.6(2) . . . . ?
C9 C1 C2 C3 169.42(18) . . . . ?
C10 N2 C14 C13 52.4(2) . . . . ?
C10 N2 C14 C15 169.58(17) . . . . ?
C10 N2 C14 C16 -71.9(2) . . . . ?
C10 C11 C12 C13 -57.1(2) . . . . ?
C11 C12 C13 C14 57.6(2) . . . . ?
C12 C13 C14 N2 -54.3(2) . . . . ?
C12 C13 C14 C15 -170.81(17) . . . . ?
C12 C13 C14 C16 70.7(2) . . . . ?
C14 N2 C10 C11 -51.7(2) . . . . ?
C14 N2 C10 C17 -168.19(16) . . . . ?
C14 N2 C10 C18 72.9(2) . . . . ?
C17 C10 C11 C12 169.17(15) . . . . ?
C18 C10 C11 C12 -72.1(2) . . . . ?
C19 N3 C23 C22 45.5(2) . . . . ?
C19 N3 C23 C24 163.98(16) . . . . ?
C19 N3 C23 C25 -77.7(2) . . . . ?
C19 C20 C21 C22 -56.4(2) . . . . ?
C20 C21 C22 C23 56.3(2) . . . . ?
C21 C22 C23 N3 -50.3(2) . . . . ?
C21 C22 C23 C24 -168.95(16) . . . . ?
C21 C22 C23 C25 71.5(2) . . . . ?
C23 N3 C19 C20 -46.7(2) . . . . ?
C23 N3 C19 C26 -165.37(15) . . . . ?
C23 N3 C19 C27 77.4(2) . . . . ?
C26 C19 C20 C21 170.34(18) . . . . ?
C27 C19 C20 C21 -71.0(2) . . . . ?

loop_
_exptl_oxdiff_crystal_face_indexfrac_h
_exptl_oxdiff_crystal_face_indexfrac_k
_exptl_oxdiff_crystal_face_indexfrac_l
_exptl_oxdiff_crystal_face_x
_exptl_oxdiff_crystal_face_y
_exptl_oxdiff_crystal_face_z
-4.6574 5.3261 1.9316 0.1952 0.8140 0.5471
-5.4851 -0.5270 4.8006 0.2512 -0.0600 0.9661
1.0245 -1.6663 9.6695 0.9721 -0.2330 0.0282
6.0046 -0.5342 1.3974 0.3666 -0.0881 -0.9262
-2.7197 -4.8994 1.0317 -0.1750 -0.7309 0.6597
4.4046 -5.5303 -1.8341 -0.2025 -0.8441 -0.4965
-0.9692 -5.7267 4.8032 0.2525 -0.8508 0.4608
3.7172 -6.0789 3.2578 0.2713 -0.9152 -0.2981
-5.4445 4.7839 -1.5867 -0.2153 0.7266 0.6525
-4.3359 -3.1058 4.0828 0.1343 -0.4518 0.8820
-2.8523 -3.5495 -3.8119 -0.6286 -0.5372 0.5623
3.1711 -3.7599 -6.6662 -0.6847 -0.5852 -0.4344
-0.1570 4.2183 6.0356 0.7578 0.6477 -0.0783
-3.1304 3.7750 6.6703 0.6873 0.5874 0.4272
-0.8684 6.5129 -0.6172 0.1288 0.9809 -0.1456
-0.6691 6.2691 -4.5864 -0.2775 0.9358 -0.2175
-3.0827 6.2738 -3.6551 -0.2795 0.9426 0.1827
-0.3822 4.0544 -8.7968 -0.7737 0.5933 -0.2224
-3.8171 3.8161 -7.0247 -0.7394 0.5670 0.3631
1.4433 3.6423 -8.5510 -0.6892 0.5285 -0.4956
-1.4172 -0.4142 -8.9622 -0.9881 -0.0781 0.1326
1.4834 -0.3437 -9.6165 -0.9355 -0.0739 -0.3456
5.4562 -0.0358 -5.3481 -0.3279 -0.0258 -0.9443
-1.3825 -4.4567 -4.2146 -0.6421 -0.6772 0.3593
4.1429 -3.8038 -5.8293 -0.5615 -0.5918 -0.5784
